data_4076268
loop_
_publ_author_name
'Gibson, Vernon C.'
'Long, Nicholas J.'
'Long, Richard J.'
'White, Andrew J. P.'
'Williams, Charlotte K.'
'Williams, David J.'
'Grigiotti, Emanuela'
'Zanello, Piero'

_publ_section_title
;
 Synthesis, Characterization, and Metal Complexation of Unsymmetrical
 1,1&#x2018;-Bis(organylthiolato)ferrocenes
;
_journal_issue 5
_journal_name_full Organometallics
_journal_page_first 957
_journal_paper_doi 10.1021/om034287v
_journal_volume 23
_journal_year 2004
_chemical_formula_sum 'C17 H16 Cl2 Fe Pd S2'
_chemical_formula_weight 517.57
_chemical_name_systematic
; 
 ? 
;
_space_group_IT_number 2
_symmetry_cell_setting triclinic
_symmetry_space_group_name_Hall '-P 1'
_symmetry_space_group_name_H-M 'P -1'
_atom_sites_solution_hydrogens geom
_atom_sites_solution_primary direct
_atom_sites_solution_secondary difmap
_audit_creation_method SHELXL
_cell_angle_alpha 91.824(8)
_cell_angle_beta 94.213(10)
_cell_angle_gamma 102.007(8)
_cell_formula_units_Z 2
_cell_length_a 5.8724(7)
_cell_length_b 8.6686(8)
_cell_length_c 17.882(2)
_cell_measurement_reflns_used 27
_cell_measurement_temperature 293(2)
_cell_measurement_theta_max 24.97
_cell_measurement_theta_min 10.67
_cell_volume 886.93(17)
_computing_cell_refinement 'Siemens XSCANS'
_computing_data_collection 'Siemens XSCANS'
_computing_data_reduction 'Siemens SHELXTL'
_computing_molecular_graphics 'Siemens SHELXTL'
_computing_publication_material 'Siemens SHELXTL'
_computing_structure_refinement 'SHELXL-93 (Sheldrick, 1993)'
_computing_structure_solution 'SHELXS-86 (Sheldrick, 1990)'
_diffrn_ambient_temperature 293(2)
_diffrn_measurement_device 'Siemens P4'
_diffrn_measurement_method '\w scans'
_diffrn_radiation_monochromator graphite
_diffrn_radiation_source 'fine-focus sealed tube'
_diffrn_radiation_type CuK\a
_diffrn_radiation_wavelength 1.54178
_diffrn_reflns_av_R_equivalents 0.0266
_diffrn_reflns_av_sigmaI/netI 0.0427
_diffrn_reflns_limit_h_max 0
_diffrn_reflns_limit_h_min -6
_diffrn_reflns_limit_k_max 9
_diffrn_reflns_limit_k_min -9
_diffrn_reflns_limit_l_max 20
_diffrn_reflns_limit_l_min -20
_diffrn_reflns_number 2938
_diffrn_reflns_theta_max 59.99
_diffrn_reflns_theta_min 2.48
_diffrn_standards_interval_count 97
_diffrn_standards_number 3
_exptl_absorpt_coefficient_mu 19.654
_exptl_absorpt_correction_T_max 0.5441
_exptl_absorpt_correction_T_min 0.0876
_exptl_absorpt_correction_type empirical
_exptl_crystal_colour Orange
_exptl_crystal_density_diffrn 1.938
_exptl_crystal_description 'platy needles'
_exptl_crystal_F_000 512
_exptl_crystal_size_max 0.37
_exptl_crystal_size_mid 0.10
_exptl_crystal_size_min 0.03
_refine_diff_density_max 0.495
_refine_diff_density_min -0.507
_refine_diff_density_rms 0.100
_refine_ls_extinction_coef 0.0009(2)
_refine_ls_extinction_expression Fc^*^=kFc[1+0.001xFc^2^\l^3^/sin(2\q)]^-1/4^
_refine_ls_extinction_method SHELXL
_refine_ls_goodness_of_fit_all 1.029
_refine_ls_goodness_of_fit_obs 1.065
_refine_ls_matrix_type full
_refine_ls_number_parameters 197
_refine_ls_number_reflns 2527
_refine_ls_number_restraints 0
_refine_ls_restrained_S_all 1.041
_refine_ls_restrained_S_obs 1.065
_refine_ls_R_factor_all 0.0468
_refine_ls_R_factor_obs 0.0356
_refine_ls_shift/esd_max 0.000
_refine_ls_shift/esd_mean 0.000
_refine_ls_structure_factor_coef Fsqd
_refine_ls_weighting_details 'w=1/[\s^2^(Fo^2^)+(0.0533P)^2^+0.0067P] where P=(Fo^2^+2Fc^2^)/3'
_refine_ls_weighting_scheme calc
_refine_ls_wR_factor_all 0.0899
_refine_ls_wR_factor_obs 0.0837
_reflns_number_observed 2208
_reflns_number_total 2638
_reflns_observed_criterion >2sigma(I)
_cod_data_source_file om034287vsi20031110_062041.cif
_cod_data_source_block Compound_9
_cod_depositor_comments
;
The following automatic conversions were performed:

'_symmetry_cell_setting' value 'Triclinic' changed to 'triclinic'
according to /home/saulius/struct/CIF-dictionaries/cif_core.dic
dictionary named 'cif_core.dic' version 2.4.1 from
2010-06-29.

'_exptl_absorpt_correction_type' value 'Empirical'
changed to 'empirical' according to
/home/saulius/struct/CIF-dictionaries/cif_core.dic dictionary named
'cif_core.dic' version 2.4.1 from 2010-06-29.

Automatic conversion script
Id: cif_fix_values 1715 2011-07-08 13:25:40Z adriana 

The following automatic conversions were performed:

'_refine_ls_weighting_scheme' value 'calc
w=1/[\s^2^(Fo^2^)+(0.0533P)^2^+0.0067P] where P=(Fo^2^+2Fc^2^)/3' was
changed to 'calc'. New tag '_refine_ls_weighting_details' was
created. The value of the new tag was set to
'w=1/[\s^2^(Fo^2^)+(0.0533P)^2^+0.0067P] where P=(Fo^2^+2Fc^2^)/3'.

Automatic conversion script
Id: cif_fix_values 3143 2015-03-26 13:38:13Z robertas 
;
_cod_original_cell_volume 886.9(2)
_cod_original_sg_symbol_H-M P-1
_cod_original_formula_sum 'C17 H16 S2 Cl2 Fe Pd'
_cod_database_code 4076268

loop_
_symmetry_equiv_pos_as_xyz
'x, y, z'
'-x, -y, -z'

loop_
_atom_site_aniso_label
_atom_site_aniso_U_11
_atom_site_aniso_U_22
_atom_site_aniso_U_33
_atom_site_aniso_U_23
_atom_site_aniso_U_13
_atom_site_aniso_U_12
Pd 0.0344(2) 0.0320(2) 0.0307(2) 0.00152(13) 0.00254(14) 0.00819(14)
Fe 0.0269(4) 0.0328(4) 0.0272(4) 0.0027(3) 0.0061(3) 0.0038(3)
Cl1 0.0610(10) 0.0581(8) 0.0528(8) -0.0181(7) -0.0059(7) 0.0012(7)
Cl2 0.0426(8) 0.0534(8) 0.0561(8) 0.0081(6) 0.0140(7) 0.0013(6)
S1 0.0318(7) 0.0420(6) 0.0259(5) 0.0039(4) 0.0032(5) 0.0098(5)
S2 0.0375(7) 0.0462(7) 0.0295(6) 0.0018(5) 0.0069(5) 0.0145(5)
C1 0.029(3) 0.035(2) 0.025(2) 0.000(2) 0.005(2) 0.006(2)
C2 0.028(3) 0.043(3) 0.033(2) 0.000(2) 0.004(2) 0.004(2)
C3 0.034(3) 0.045(3) 0.038(3) 0.005(2) 0.009(2) 0.014(2)
C4 0.043(3) 0.038(3) 0.041(3) -0.001(2) 0.012(2) 0.003(2)
C5 0.031(3) 0.041(3) 0.037(3) -0.003(2) 0.004(2) -0.002(2)
C6 0.035(3) 0.045(3) 0.029(2) 0.003(2) 0.007(2) 0.010(2)
C7 0.035(3) 0.050(3) 0.026(2) 0.005(2) -0.006(2) 0.012(2)
C8 0.052(4) 0.053(3) 0.036(3) 0.009(2) 0.009(3) 0.024(3)
C9 0.062(4) 0.046(3) 0.050(3) 0.010(3) 0.031(3) 0.013(3)
C10 0.034(3) 0.050(3) 0.038(3) 0.005(2) 0.015(2) 0.004(2)
C11 0.052(4) 0.063(4) 0.034(3) 0.007(2) 0.003(3) 0.024(3)
C12 0.076(5) 0.069(4) 0.036(3) 0.019(3) 0.008(3) 0.031(4)
C13 0.065(4) 0.057(3) 0.033(3) 0.005(3) 0.005(3) 0.008(3)
C14 0.066(4) 0.067(4) 0.040(3) 0.003(3) 0.020(3) 0.019(3)
C15 0.052(4) 0.062(3) 0.036(3) 0.008(2) 0.009(3) 0.023(3)
C16 0.038(3) 0.043(3) 0.020(2) 0.000(2) 0.000(2) 0.008(2)
C17 0.082(5) 0.059(4) 0.034(3) 0.004(3) 0.015(3) 0.034(4)

loop_
_atom_site_label
_atom_site_type_symbol
_atom_site_fract_x
_atom_site_fract_y
_atom_site_fract_z
_atom_site_U_iso_or_equiv
_atom_site_thermal_displace_type
_atom_site_occupancy
_atom_site_calc_flag
_atom_site_refinement_flags
Pd Pd 0.55634(7) 0.16242(4) 0.21871(2) 0.0322(2) Uani 1 d .
Fe Fe 0.68982(14) 0.60141(9) 0.19919(4) 0.0291(2) Uani 1 d .
Cl1 Cl 0.3587(3) 0.0057(2) 0.11896(9) 0.0599(4) Uani 1 d .
Cl2 Cl 0.2558(3) 0.0733(2) 0.29233(9) 0.0513(4) Uani 1 d .
S1 S 0.7743(2) 0.32910(15) 0.31343(6) 0.0329(3) Uani 1 d .
S2 S 0.8638(2) 0.2729(2) 0.14949(7) 0.0367(3) Uani 1 d .
C1 C 0.6798(9) 0.5079(6) 0.3010(3) 0.0297(10) Uani 1 d .
C2 C 0.4553(10) 0.5308(6) 0.2765(3) 0.0348(11) Uani 1 d .
H2A H 0.3190(10) 0.4534(6) 0.2685(3) 0.042 Uiso 1 calc R
C3 C 0.4786(10) 0.6958(7) 0.2667(3) 0.0380(12) Uani 1 d .
H3A H 0.3581(10) 0.7452(7) 0.2513(3) 0.046 Uiso 1 calc R
C4 C 0.7155(11) 0.7724(6) 0.2843(3) 0.0410(12) Uani 1 d .
H4A H 0.7764(11) 0.8801(6) 0.2823(3) 0.049 Uiso 1 calc R
C5 C 0.8426(10) 0.6571(6) 0.3054(3) 0.0376(12) Uani 1 d .
H5A H 1.0018(10) 0.6746(6) 0.3195(3) 0.045 Uiso 1 calc R
C6 C 0.7878(10) 0.4511(6) 0.1249(3) 0.0360(11) Uani 1 d .
C7 C 0.5600(10) 0.4751(7) 0.1013(3) 0.0368(11) Uani 1 d .
H7A H 0.4233(10) 0.3979(7) 0.0942(3) 0.044 Uiso 1 calc R
C8 C 0.5822(12) 0.6386(7) 0.0908(3) 0.0447(13) Uani 1 d .
H8A H 0.4613(12) 0.6877(7) 0.0755(3) 0.054 Uiso 1 calc R
C9 C 0.8188(13) 0.7147(7) 0.1075(4) 0.051(2) Uani 1 d .
H9A H 0.8795(13) 0.8222(7) 0.1051(4) 0.061 Uiso 1 calc R
C10 C 0.9486(11) 0.5988(7) 0.1288(3) 0.0407(12) Uani 1 d .
H10A H 1.1081(11) 0.6165(7) 0.1425(3) 0.049 Uiso 1 calc R
C11 C 0.8523(6) 0.1923(5) 0.4428(2) 0.0479(14) Uani 1 d G
H11A H 0.9749(6) 0.1649(5) 0.4191(2) 0.057 Uiso 1 calc R
C12 C 0.8141(8) 0.1478(5) 0.5156(2) 0.057(2) Uani 1 d G
H12A H 0.9111(10) 0.0905(8) 0.5405(3) 0.069 Uiso 1 calc R
C13 C 0.6308(8) 0.1888(5) 0.5510(2) 0.052(2) Uani 1 d G
H13A H 0.6052(11) 0.1590(7) 0.5997(2) 0.063 Uiso 1 calc R
C14 C 0.4857(7) 0.2743(5) 0.5137(2) 0.056(2) Uani 1 d G
H14A H 0.3631(9) 0.3018(8) 0.5374(3) 0.067 Uiso 1 calc R
C15 C 0.5239(7) 0.3189(5) 0.4409(2) 0.0481(14) Uani 1 d G
H15A H 0.4268(9) 0.3762(7) 0.4160(3) 0.058 Uiso 1 calc R
C16 C 0.7072(7) 0.2779(4) 0.40548(15) 0.0337(11) Uani 1 d G
C17 C 0.8532(15) 0.1782(8) 0.0578(3) 0.055(2) Uani 1 d .
H17A H 0.8922(15) 0.0765(8) 0.0628(3) 0.082 Uiso 1 calc R
H17B H 0.9631(15) 0.2421(8) 0.0284(3) 0.082 Uiso 1 calc R
H17C H 0.6987(15) 0.1653(8) 0.0335(3) 0.082 Uiso 1 calc R

loop_
_atom_type_symbol
_atom_type_description
_atom_type_scat_dispersion_real
_atom_type_scat_dispersion_imag
_atom_type_scat_source
C C 0.0181 0.0091 'International Tables Vol C Tables 4.2.6.8 and 6.1.1.4'
H H 0.0000 0.0000 'International Tables Vol C Tables 4.2.6.8 and 6.1.1.4'
S S 0.3331 0.5567 'International Tables Vol C Tables 4.2.6.8 and 6.1.1.4'
Cl Cl 0.3639 0.7018 'International Tables Vol C Tables 4.2.6.8 and 6.1.1.4'
Fe Fe -1.1336 3.1974 'International Tables Vol C Tables 4.2.6.8 and 6.1.1.4'
Pd Pd 0.1215 3.9337 'International Tables Vol C Tables 4.2.6.8 and 6.1.1.4'

loop_
_geom_angle_atom_site_label_1
_geom_angle_atom_site_label_2
_geom_angle_atom_site_label_3
_geom_angle
Cl1 Pd Cl2 90.45(6)
Cl1 Pd S1 175.90(6)
Cl2 Pd S1 93.59(5)
Cl1 Pd S2 93.40(6)
Cl2 Pd S2 175.24(5)
S1 Pd S2 82.54(5)
C1 Fe C6 109.4(2)
C1 Fe C5 41.5(2)
C6 Fe C5 124.6(2)
C1 Fe C2 40.8(2)
C6 Fe C2 123.6(2)
C5 Fe C2 69.4(2)
C1 Fe C7 123.6(2)
C6 Fe C7 41.2(2)
C5 Fe C7 161.0(2)
C2 Fe C7 106.7(2)
C1 Fe C10 124.7(2)
C6 Fe C10 40.8(2)
C5 Fe C10 108.1(2)
C2 Fe C10 160.5(2)
C7 Fe C10 69.1(2)
C1 Fe C9 160.4(3)
C6 Fe C9 68.3(2)
C5 Fe C9 122.6(3)
C2 Fe C9 157.0(3)
C7 Fe C9 68.3(2)
C10 Fe C9 40.8(3)
C1 Fe C8 158.5(2)
C6 Fe C8 68.3(2)
C5 Fe C8 157.5(2)
C2 Fe C8 121.4(2)
C7 Fe C8 40.5(2)
C10 Fe C8 68.5(3)
C9 Fe C8 40.4(3)
C1 Fe C3 67.9(2)
C6 Fe C3 159.3(2)
C5 Fe C3 68.0(2)
C2 Fe C3 40.7(2)
C7 Fe C3 121.8(2)
C10 Fe C3 157.8(2)
C9 Fe C3 121.4(2)
C8 Fe C3 106.3(2)
C1 Fe C4 68.3(2)
C6 Fe C4 159.7(2)
C5 Fe C4 40.2(2)
C2 Fe C4 68.6(2)
C7 Fe C4 157.2(2)
C10 Fe C4 122.7(2)
C9 Fe C4 106.8(2)
C8 Fe C4 121.5(2)
C3 Fe C4 40.2(2)
C1 S1 C16 104.5(2)
C1 S1 Pd 103.0(2)
C16 S1 Pd 114.87(14)
C6 S2 C17 100.3(3)
C6 S2 Pd 101.6(2)
C17 S2 Pd 113.7(3)
C2 C1 C5 109.2(5)
C2 C1 S1 128.9(4)
C5 C1 S1 121.4(4)
C2 C1 Fe 70.6(3)
C5 C1 Fe 70.1(3)
S1 C1 Fe 119.0(2)
C1 C2 C3 106.6(5)
C1 C2 Fe 68.6(3)
C3 C2 Fe 70.4(3)
C4 C3 C2 108.9(5)
C4 C3 Fe 70.1(3)
C2 C3 Fe 68.9(3)
C5 C4 C3 108.2(5)
C5 C4 Fe 68.9(3)
C3 C4 Fe 69.7(3)
C4 C5 C1 107.1(5)
C4 C5 Fe 70.9(3)
C1 C5 Fe 68.4(3)
C10 C6 C7 108.9(5)
C10 C6 S2 123.9(5)
C7 C6 S2 127.2(4)
C10 C6 Fe 70.4(3)
C7 C6 Fe 70.1(3)
S2 C6 Fe 123.7(3)
C8 C7 C6 107.0(5)
C8 C7 Fe 70.0(3)
C6 C7 Fe 68.7(3)
C9 C8 C7 108.6(6)
C9 C8 Fe 69.8(4)
C7 C8 Fe 69.5(3)
C8 C9 C10 108.5(5)
C8 C9 Fe 69.8(3)
C10 C9 Fe 69.5(3)
C6 C10 C9 106.9(5)
C6 C10 Fe 68.8(3)
C9 C10 Fe 69.7(3)
C12 C11 C16 120.0
C13 C12 C11 120.0
C12 C13 C14 120.0
C15 C14 C13 120.0
C14 C15 C16 120.0
C15 C16 C11 120.0
C15 C16 S1 124.1(2)
C11 C16 S1 115.9(2)

loop_
_geom_bond_atom_site_label_1
_geom_bond_atom_site_label_2
_geom_bond_distance
Pd Cl1 2.294(2)
Pd Cl2 2.2985(15)
Pd S1 2.3134(13)
Pd S2 2.3225(14)
Fe C1 2.016(5)
Fe C6 2.026(5)
Fe C5 2.039(5)
Fe C2 2.042(5)
Fe C7 2.044(5)
Fe C10 2.047(5)
Fe C9 2.049(6)
Fe C8 2.050(6)
Fe C3 2.060(6)
Fe C4 2.066(6)
S1 C1 1.767(5)
S1 C16 1.769(3)
S2 C6 1.755(6)
S2 C17 1.801(6)
C1 C2 1.414(8)
C1 C5 1.436(7)
C2 C3 1.426(8)
C3 C4 1.419(8)
C4 C5 1.411(9)
C6 C10 1.420(8)
C6 C7 1.432(8)
C7 C8 1.416(8)
C8 C9 1.414(10)
C9 C10 1.427(9)
C11 C12 1.39
C11 C16 1.39
C12 C13 1.39
C13 C14 1.39
C14 C15 1.39
C15 C16 1.39
